data_1529482
loop_
_publ_author_name
'K.S. Aleksandrov'
'S.V. Misyul'
'M.S. Molokeev'
'V.N. Voronov'

_publ_section_title
;
 Structures of distorted phases and critical and noncritical atomic
 displacements of elpasolite Rb2KInF6 during phase transitions
;
_journal_issue 12
_journal_name_full 'Physics of the Solid State'
_journal_page_first 2505
_journal_page_last 2512
_journal_paper_doi 10.1134/S1063783409120130
_journal_volume 51
_journal_year 2009
_chemical_formula_sum 'F6 In K Rb2'
_chemical_formula_weight 438.86
_chemical_name_systematic ' ?'
_space_group_IT_number 225
_symmetry_cell_setting cubic
_symmetry_space_group_name_Hall '-F 4 2 3'
_symmetry_space_group_name_H-M 'F m -3 m'
_cell_angle_alpha 90.00000
_cell_angle_beta 90.00000
_cell_angle_gamma 90.00000
_cell_formula_units_Z 4
_cell_length_a 9.09103(11)
_cell_length_b 9.09103(11)
_cell_length_c 9.09103(11)
_cell_measurement_temperature 298
_cell_volume 751.345(16)
_computing_structure_refinement FULLPROF
_diffrn_ambient_temperature 298
_diffrn_radiation_type X-ray
_pd_instr_location ' ?'
_pd_meas_2theta_range_inc 0.016003
_pd_meas_2theta_range_max 109.90000
_pd_meas_2theta_range_min 7.00000
_pd_meas_number_of_points 6431
_pd_proc_2theta_range_inc 0.016003
_pd_proc_2theta_range_max 109.8976
_pd_proc_2theta_range_min 6.9976
_pd_proc_ls_pref_orient_corr ' ?'
_pd_proc_ls_prof_R_factor 9.0949
_pd_proc_ls_prof_wR_expected 5.2347
_pd_proc_ls_prof_wR_factor 12.9316
_pd_proc_wavelength 1.540600
_pd_spec_mounting ' ?'
_refine_ls_number_parameters 22
_refine_ls_number_reflns 92
_refine_ls_number_restraints 0
_refine_ls_R_I_factor 7.1921
_cod_data_source_file Rb2KInF6_298K.cif
_cod_data_source_block a
_cod_depositor_comments
;
The following automatic conversions were performed:

'_symmetry_cell_setting' value 'Cubic' changed to 'cubic' according
to the built-in table from CIF Core dictionary named 'cif_core.dic'
version 2.4.1 from 2010-06-29.

Automatic conversion script
Id: cif_fix_values 3392 2015-05-12 13:50:21Z andrius 
;
_cod_original_cell_volume 751.345(15)
_cod_original_sg_symbol_H-M 'F m 3 m'
_cod_database_code 1529482
_cod_database_fobs_code 1529482
_pd_proc_ls_prof_cr_factor 19.5322
_pd_proc_ls_prof_cwr_factor 20.9635
_pd_proc_ls_prof_cwr_expected 8.4860
_pd_proc_ls_prof_chi2 6.1027
_pd_proc_ls_prof_echi2 3.5072

loop_
_symmetry_equiv_pos_as_xyz
x,y,z
x,-y,-z
-x,y,-z
-x,-y,z
y,z,x
-y,-z,x
y,-z,-x
-y,z,-x
z,x,y
-z,x,-y
-z,-x,y
z,-x,-y
y,x,z
-y,x,-z
y,-x,-z
-y,-x,z
z,y,x
-z,-y,x
-z,y,-x
z,-y,-x
x,z,y
x,-z,-y
-x,-z,y
-x,z,-y
-x,-y,-z
-x,y,z
x,-y,z
x,y,-z
-y,-z,-x
y,z,-x
-y,z,x
y,-z,x
-z,-x,-y
z,-x,y
z,x,-y
-z,x,y
-y,-x,-z
y,-x,z
-y,x,z
y,x,-z
-z,-y,-x
z,y,-x
z,-y,x
-z,y,x
-x,-z,-y
-x,z,y
x,z,-y
x,-z,y
x+1/2,y+1/2,z
x+1/2,-y+1/2,-z
-x+1/2,y+1/2,-z
-x+1/2,-y+1/2,z
y+1/2,z+1/2,x
-y+1/2,-z+1/2,x
y+1/2,-z+1/2,-x
-y+1/2,z+1/2,-x
z+1/2,x+1/2,y
-z+1/2,x+1/2,-y
-z+1/2,-x+1/2,y
z+1/2,-x+1/2,-y
y+1/2,x+1/2,z
-y+1/2,x+1/2,-z
y+1/2,-x+1/2,-z
-y+1/2,-x+1/2,z
z+1/2,y+1/2,x
-z+1/2,-y+1/2,x
-z+1/2,y+1/2,-x
z+1/2,-y+1/2,-x
x+1/2,z+1/2,y
x+1/2,-z+1/2,-y
-x+1/2,-z+1/2,y
-x+1/2,z+1/2,-y
-x+1/2,-y+1/2,-z
-x+1/2,y+1/2,z
x+1/2,-y+1/2,z
x+1/2,y+1/2,-z
-y+1/2,-z+1/2,-x
y+1/2,z+1/2,-x
-y+1/2,z+1/2,x
y+1/2,-z+1/2,x
-z+1/2,-x+1/2,-y
z+1/2,-x+1/2,y
z+1/2,x+1/2,-y
-z+1/2,x+1/2,y
-y+1/2,-x+1/2,-z
y+1/2,-x+1/2,z
-y+1/2,x+1/2,z
y+1/2,x+1/2,-z
-z+1/2,-y+1/2,-x
z+1/2,y+1/2,-x
z+1/2,-y+1/2,x
-z+1/2,y+1/2,x
-x+1/2,-z+1/2,-y
-x+1/2,z+1/2,y
x+1/2,z+1/2,-y
x+1/2,-z+1/2,y
x+1/2,y,z+1/2
x+1/2,-y,-z+1/2
-x+1/2,y,-z+1/2
-x+1/2,-y,z+1/2
y+1/2,z,x+1/2
-y+1/2,-z,x+1/2
y+1/2,-z,-x+1/2
-y+1/2,z,-x+1/2
z+1/2,x,y+1/2
-z+1/2,x,-y+1/2
-z+1/2,-x,y+1/2
z+1/2,-x,-y+1/2
y+1/2,x,z+1/2
-y+1/2,x,-z+1/2
y+1/2,-x,-z+1/2
-y+1/2,-x,z+1/2
z+1/2,y,x+1/2
-z+1/2,-y,x+1/2
-z+1/2,y,-x+1/2
z+1/2,-y,-x+1/2
x+1/2,z,y+1/2
x+1/2,-z,-y+1/2
-x+1/2,-z,y+1/2
-x+1/2,z,-y+1/2
-x+1/2,-y,-z+1/2
-x+1/2,y,z+1/2
x+1/2,-y,z+1/2
x+1/2,y,-z+1/2
-y+1/2,-z,-x+1/2
y+1/2,z,-x+1/2
-y+1/2,z,x+1/2
y+1/2,-z,x+1/2
-z+1/2,-x,-y+1/2
z+1/2,-x,y+1/2
z+1/2,x,-y+1/2
-z+1/2,x,y+1/2
-y+1/2,-x,-z+1/2
y+1/2,-x,z+1/2
-y+1/2,x,z+1/2
y+1/2,x,-z+1/2
-z+1/2,-y,-x+1/2
z+1/2,y,-x+1/2
z+1/2,-y,x+1/2
-z+1/2,y,x+1/2
-x+1/2,-z,-y+1/2
-x+1/2,z,y+1/2
x+1/2,z,-y+1/2
x+1/2,-z,y+1/2
x,y+1/2,z+1/2
x,-y+1/2,-z+1/2
-x,y+1/2,-z+1/2
-x,-y+1/2,z+1/2
y,z+1/2,x+1/2
-y,-z+1/2,x+1/2
y,-z+1/2,-x+1/2
-y,z+1/2,-x+1/2
z,x+1/2,y+1/2
-z,x+1/2,-y+1/2
-z,-x+1/2,y+1/2
z,-x+1/2,-y+1/2
y,x+1/2,z+1/2
-y,x+1/2,-z+1/2
y,-x+1/2,-z+1/2
-y,-x+1/2,z+1/2
z,y+1/2,x+1/2
-z,-y+1/2,x+1/2
-z,y+1/2,-x+1/2
z,-y+1/2,-x+1/2
x,z+1/2,y+1/2
x,-z+1/2,-y+1/2
-x,-z+1/2,y+1/2
-x,z+1/2,-y+1/2
-x,-y+1/2,-z+1/2
-x,y+1/2,z+1/2
x,-y+1/2,z+1/2
x,y+1/2,-z+1/2
-y,-z+1/2,-x+1/2
y,z+1/2,-x+1/2
-y,z+1/2,x+1/2
y,-z+1/2,x+1/2
-z,-x+1/2,-y+1/2
z,-x+1/2,y+1/2
z,x+1/2,-y+1/2
-z,x+1/2,y+1/2
-y,-x+1/2,-z+1/2
y,-x+1/2,z+1/2
-y,x+1/2,z+1/2
y,x+1/2,-z+1/2
-z,-y+1/2,-x+1/2
z,y+1/2,-x+1/2
z,-y+1/2,x+1/2
-z,y+1/2,x+1/2
-x,-z+1/2,-y+1/2
-x,z+1/2,y+1/2
x,z+1/2,-y+1/2
x,-z+1/2,y+1/2

loop_
_atom_site_label
_atom_site_fract_x
_atom_site_fract_y
_atom_site_fract_z
_atom_site_U_iso_or_equiv
_atom_site_occupancy
_atom_site_adp_type
_atom_site_type_symbol
In 0.00000 0.00000 0.00000 0.0106(7) 1.00000 Uiso IN
K 0.50000 0.50000 0.50000 0.024(2) 1.00000 Uiso K
Rb 0.25000 0.25000 0.25000 0.0289(9) 1.00024 Uiso RB
F1 0.00000 0.00000 0.2280(5) 0.090(4) 1.00016 Uani F

loop_
_atom_site_aniso_label
_atom_site_aniso_U_11
_atom_site_aniso_U_22
_atom_site_aniso_U_33
_atom_site_aniso_U_12
_atom_site_aniso_U_13
_atom_site_aniso_U_23
_atom_site_aniso_type_symbol
F1 0.128(4) 0.128(4) 0.015(4) 0.00000 0.00000 0.00000 F

loop_
_atom_type_symbol
_atom_type_scat_Cromer_Mann_a1
_atom_type_scat_Cromer_Mann_b1
_atom_type_scat_Cromer_Mann_a2
_atom_type_scat_Cromer_Mann_b2
_atom_type_scat_Cromer_Mann_a3
_atom_type_scat_Cromer_Mann_b3
_atom_type_scat_Cromer_Mann_a4
_atom_type_scat_Cromer_Mann_b4
_atom_type_scat_Cromer_Mann_c
_atom_type_scat_dispersion_real
_atom_type_scat_dispersion_imag
_atom_type_scat_source
in 19.16240 0.54760 18.55960 6.37760 4.29480 25.84990 2.03960 92.80290 4.93910 -0.12600 5.04500 International_Tables_for_Crystallography_Vol.C(1991)_Tables_6.1.1.4_and_6.1.1.5
k 8.21860 12.79490 7.43980 0.77480 1.05190 213.18700 0.86590 41.68410 1.42280 0.36500 1.06600 International_Tables_for_Crystallography_Vol.C(1991)_Tables_6.1.1.4_and_6.1.1.5
rb 17.17840 1.78880 9.64350 17.31510 5.13990 0.27480 1.52920 164.93399 3.48730 -0.57400 1.60800 International_Tables_for_Crystallography_Vol.C(1991)_Tables_6.1.1.4_and_6.1.1.5
f 3.53920 10.28250 2.64120 4.29440 1.51700 0.26150 1.02430 26.14760 0.27760 0.06900 0.05300 International_Tables_for_Crystallography_Vol.C(1991)_Tables_6.1.1.4_and_6.1.1.5
